data_7241631
loop_
_publ_author_name
'Su, Hao'
'Li, Zhongkui'
'Tan, Junrui'
'Ma, Hongwei'
'Yan, Li'
'Li, Hui'

_publ_section_title
;
 Structural conversion of three copper(ii) complexes with snapshot
 observations based on the different crystal colours and morphology
;
_journal_issue 70
_journal_name_full 'RSC Advances'
_journal_page_first 42964
_journal_page_last 42970
_journal_paper_doi 10.1039/D0RA07231A
_journal_volume 10
_journal_year 2020
_chemical_formula_sum 'C22 H26 Cu2 N2 O10'
_chemical_formula_weight 605.53
_space_group_crystal_system monoclinic
_space_group_IT_number 14
_space_group_name_Hall '-P 2ybc'
_space_group_name_H-M_alt 'P 1 21/c 1'
_atom_sites_solution_hydrogens mixed
_audit_creation_method SHELXL-2018/3
_audit_update_record
;
2020-10-02 deposited with the CCDC.	2020-11-20 downloaded from the CCDC.
;
_cell_angle_alpha 90
_cell_angle_beta 91.926(7)
_cell_angle_gamma 90
_cell_formula_units_Z 2
_cell_length_a 9.7692(18)
_cell_length_b 6.5564(12)
_cell_length_c 19.064(4)
_cell_measurement_reflns_used 2266
_cell_measurement_temperature 296(2)
_cell_measurement_theta_max 23.98
_cell_measurement_theta_min 2.94
_cell_volume 1220.4(4)
_computing_cell_refinement 'Bruker SAINT'
_computing_data_collection 'Bruker APEX2'
_computing_data_reduction 'Bruker SAINT'
_computing_molecular_graphics 'Bruker SHELXTL'
_computing_publication_material 'Bruker SHELXTL'
_computing_structure_refinement 'SHELXL-2018/3 (Sheldrick, 2018)'
_computing_structure_solution 'SHELXT 2014/5 (Sheldrick, 2014)'
_diffrn_ambient_temperature 296(2)
_diffrn_measured_fraction_theta_full 1.000
_diffrn_measured_fraction_theta_max 1.000
_diffrn_measurement_device_type 'Bruker APEX-II CCD'
_diffrn_measurement_method '\f and \w scans'
_diffrn_radiation_type MoK\a
_diffrn_radiation_wavelength 0.71073
_diffrn_reflns_av_R_equivalents 0.0549
_diffrn_reflns_av_unetI/netI 0.0461
_diffrn_reflns_Laue_measured_fraction_full 1.000
_diffrn_reflns_Laue_measured_fraction_max 1.000
_diffrn_reflns_limit_h_max 12
_diffrn_reflns_limit_h_min -12
_diffrn_reflns_limit_k_max 8
_diffrn_reflns_limit_k_min -8
_diffrn_reflns_limit_l_max 24
_diffrn_reflns_limit_l_min -24
_diffrn_reflns_number 13193
_diffrn_reflns_point_group_measured_fraction_full 1.000
_diffrn_reflns_point_group_measured_fraction_max 1.000
_diffrn_reflns_theta_full 25.242
_diffrn_reflns_theta_max 26.998
_diffrn_reflns_theta_min 2.086
_diffrn_source 'fine-focus sealed tube'
_exptl_absorpt_coefficient_mu 1.802
_exptl_absorpt_correction_T_max 0.840
_exptl_absorpt_correction_T_min 0.774
_exptl_absorpt_correction_type multi-scan
_exptl_absorpt_process_details sadabs
_exptl_crystal_colour green
_exptl_crystal_density_diffrn 1.648
_exptl_crystal_description rod-like
_exptl_crystal_F_000 620
_exptl_crystal_size_max 0.250
_exptl_crystal_size_mid 0.150
_exptl_crystal_size_min 0.100
_refine_diff_density_max 0.409
_refine_diff_density_min -0.326
_refine_diff_density_rms 0.072
_refine_ls_extinction_method none
_refine_ls_goodness_of_fit_ref 1.081
_refine_ls_hydrogen_treatment constr
_refine_ls_matrix_type full
_refine_ls_number_parameters 163
_refine_ls_number_reflns 2668
_refine_ls_number_restraints 0
_refine_ls_restrained_S_all 1.081
_refine_ls_R_factor_all 0.0632
_refine_ls_R_factor_gt 0.0367
_refine_ls_shift/su_max 0.000
_refine_ls_shift/su_mean 0.000
_refine_ls_structure_factor_coef Fsqd
_refine_ls_weighting_details 'w=1/[\s^2^(Fo^2^)+(0.0369P)^2^] where P=(Fo^2^+2Fc^2^)/3'
_refine_ls_weighting_scheme calc
_refine_ls_wR_factor_gt 0.0768
_refine_ls_wR_factor_ref 0.0841
_reflns_Friedel_coverage 0.000
_reflns_number_gt 1963
_reflns_number_total 2668
_reflns_threshold_expression 'I > 2\s(I)'
_cod_data_source_file d0ra07231a2.cif
_cod_data_source_block 1
_cod_original_sg_symbol_H-M 'P 21/c'
_cod_database_code 7241631
_shelx_shelxl_version_number 2018/3
_shelx_space_group_comment
;
The symmetry employed for this shelxl refinement is uniquely defined
by the following loop, which should always be used as a source of
symmetry information in preference to the above space-group names.
They are only intended as comments.
;
_shelx_estimated_absorpt_t_min 0.774
_shelx_estimated_absorpt_t_max 0.840

loop_
_space_group_symop_operation_xyz
'x, y, z'
'-x, y+1/2, -z+1/2'
'-x, -y, -z'
'x, -y-1/2, z-1/2'

loop_
_atom_site_label
_atom_site_type_symbol
_atom_site_fract_x
_atom_site_fract_y
_atom_site_fract_z
_atom_site_U_iso_or_equiv
_atom_site_adp_type
_atom_site_occupancy
_atom_site_site_symmetry_order
_atom_site_calc_flag
_atom_site_refinement_flags_posn
_atom_site_refinement_flags_adp
_atom_site_refinement_flags_occupancy
_atom_site_disorder_assembly
_atom_site_disorder_group
Cu1 Cu 0.48068(4) -0.15456(5) 0.05903(2) 0.03014(13) Uani 1 1 d . . . . .
O1 O 0.58330(19) 0.0959(3) 0.03957(9) 0.0294(4) Uani 1 1 d . . . . .
O2 O 0.4060(2) -0.4259(3) 0.07724(10) 0.0409(5) Uani 1 1 d . . . . .
O3 O 0.3808(3) -0.6531(3) 0.16262(11) 0.0525(6) Uani 1 1 d . . . . .
O5 O 0.2961(2) 0.0078(3) 0.09945(12) 0.0523(6) Uani 1 1 d . . . . .
H5 H 0.321512 0.113940 0.118466 0.063 Uiso 1 1 d R U . . .
N2 N 0.5811(2) -0.2037(3) 0.14623(12) 0.0319(6) Uani 1 1 d . . . . .
O4 O 0.9154(2) 0.6234(3) 0.07917(13) 0.0551(7) Uani 1 1 d . . . . .
C1 C 0.6855(3) 0.1794(4) 0.07935(14) 0.0261(6) Uani 1 1 d . . . . .
C2 C 0.4322(3) -0.4987(4) 0.13833(15) 0.0358(7) Uani 1 1 d . . . . .
C3 C 0.7466(3) 0.3585(4) 0.05774(14) 0.0329(7) Uani 1 1 d . . . . .
H3A H 0.716238 0.419457 0.016006 0.039 Uiso 1 1 calc R U . . .
C4 C 0.7335(3) 0.0860(4) 0.14305(14) 0.0319(7) Uani 1 1 d . . . . .
C5 C 0.6802(3) -0.0955(4) 0.17221(14) 0.0336(7) Uani 1 1 d . . . . .
H5A H 0.720943 -0.140528 0.214201 0.040 Uiso 1 1 calc R U . . .
C6 C 0.8521(3) 0.4484(5) 0.09711(16) 0.0383(7) Uani 1 1 d . . . . .
C7 C 0.5366(3) -0.3847(4) 0.18365(14) 0.0404(8) Uani 1 1 d . . . . .
H7A H 0.496353 -0.345044 0.227441 0.049 Uiso 1 1 calc R U . . .
H7B H 0.614580 -0.472050 0.194456 0.049 Uiso 1 1 calc R U . . .
C8 C 0.8413(3) 0.1837(5) 0.18144(17) 0.0462(8) Uani 1 1 d . . . . .
H8A H 0.873117 0.125318 0.223357 0.055 Uiso 1 1 calc R U . . .
C9 C 0.8694(4) 0.7243(5) 0.01612(18) 0.0537(9) Uani 1 1 d . . . . .
H9A H 0.922679 0.845527 0.009715 0.080 Uiso 1 1 calc R U . . .
H9B H 0.880052 0.634808 -0.023170 0.080 Uiso 1 1 calc R U . . .
H9C H 0.774599 0.760362 0.019519 0.080 Uiso 1 1 calc R U . . .
C10 C 0.9001(3) 0.3589(5) 0.15965(17) 0.0509(9) Uani 1 1 d . . . . .
H10A H 0.971338 0.418479 0.185959 0.061 Uiso 1 1 calc R U . . .
C11 C 0.1908(4) -0.0762(6) 0.1377(2) 0.0830(14) Uani 1 1 d . . . . .
H11A H 0.125463 0.028037 0.148016 0.124 Uiso 1 1 calc R U . . .
H11B H 0.146420 -0.182222 0.110721 0.124 Uiso 1 1 calc R U . . .
H11C H 0.228110 -0.132191 0.180798 0.124 Uiso 1 1 calc R U . . .

loop_
_atom_site_aniso_label
_atom_site_aniso_U_11
_atom_site_aniso_U_22
_atom_site_aniso_U_33
_atom_site_aniso_U_23
_atom_site_aniso_U_13
_atom_site_aniso_U_12
Cu1 0.0390(2) 0.02611(19) 0.02492(19) 0.00317(16) -0.00498(14) -0.00752(17)
O1 0.0365(11) 0.0276(10) 0.0235(10) 0.0036(8) -0.0062(9) -0.0104(8)
O2 0.0611(15) 0.0297(11) 0.0311(12) 0.0057(9) -0.0105(11) -0.0125(11)
O3 0.0885(18) 0.0353(13) 0.0335(12) 0.0050(10) 0.0012(12) -0.0230(12)
O5 0.0496(14) 0.0402(14) 0.0682(16) -0.0144(12) 0.0166(12) -0.0120(11)
N2 0.0410(15) 0.0298(13) 0.0246(13) 0.0042(10) -0.0020(11) -0.0055(11)
O4 0.0563(15) 0.0400(13) 0.0678(16) 0.0096(12) -0.0174(13) -0.0244(11)
C1 0.0288(15) 0.0247(15) 0.0248(14) -0.0045(12) 0.0010(12) -0.0011(12)
C2 0.0513(19) 0.0271(16) 0.0290(16) -0.0027(13) 0.0027(15) -0.0043(14)
C3 0.0363(16) 0.0319(16) 0.0300(15) 0.0024(13) -0.0055(13) -0.0026(14)
C4 0.0361(17) 0.0343(16) 0.0249(15) 0.0011(12) -0.0059(13) -0.0025(13)
C5 0.0429(18) 0.0354(17) 0.0222(15) 0.0030(12) -0.0044(13) 0.0020(14)
C6 0.0371(17) 0.0337(17) 0.0434(19) -0.0003(15) -0.0065(15) -0.0084(14)
C7 0.060(2) 0.0347(18) 0.0261(16) 0.0062(13) -0.0020(15) -0.0085(15)
C8 0.051(2) 0.048(2) 0.0379(18) 0.0063(16) -0.0155(16) -0.0063(17)
C9 0.061(2) 0.041(2) 0.058(2) 0.0110(18) -0.0001(19) -0.0187(18)
C10 0.047(2) 0.051(2) 0.053(2) 0.0003(18) -0.0228(17) -0.0168(17)
C11 0.071(3) 0.061(3) 0.119(4) 0.000(3) 0.041(3) -0.012(2)

loop_
_atom_type_symbol
_atom_type_description
_atom_type_scat_dispersion_real
_atom_type_scat_dispersion_imag
_atom_type_scat_source
C C 0.0033 0.0016 'International Tables Vol C Tables 4.2.6.8 and 6.1.1.4'
H H 0.0000 0.0000 'International Tables Vol C Tables 4.2.6.8 and 6.1.1.4'
Cu Cu 0.3201 1.2651 'International Tables Vol C Tables 4.2.6.8 and 6.1.1.4'
N N 0.0061 0.0033 'International Tables Vol C Tables 4.2.6.8 and 6.1.1.4'
O O 0.0106 0.0060 'International Tables Vol C Tables 4.2.6.8 and 6.1.1.4'

loop_
_geom_angle_atom_site_label_1
_geom_angle_atom_site_label_2
_geom_angle_atom_site_label_3
_geom_angle
_geom_angle_site_symmetry_1
_geom_angle_site_symmetry_3
_geom_angle_publ_flag
N2 Cu1 O2 82.94(9) . . ?
N2 Cu1 O1 93.11(8) . . ?
O2 Cu1 O1 171.02(8) . . ?
N2 Cu1 O1 167.65(9) . 3_655 ?
O2 Cu1 O1 103.59(8) . 3_655 ?
O1 Cu1 O1 78.88(8) . 3_655 ?
N2 Cu1 O5 100.02(9) . . ?
O2 Cu1 O5 93.53(9) . . ?
O1 Cu1 O5 95.10(8) . . ?
O1 Cu1 O5 90.13(8) 3_655 . ?
C1 O1 Cu1 127.24(16) . . ?
C1 O1 Cu1 130.75(16) . 3_655 ?
Cu1 O1 Cu1 101.12(8) . 3_655 ?
C2 O2 Cu1 115.92(18) . . ?
C11 O5 Cu1 127.3(2) . . ?
C11 O5 H5 108.8 . . ?
Cu1 O5 H5 108.6 . . ?
C5 N2 C7 119.6(2) . . ?
C5 N2 Cu1 126.5(2) . . ?
C7 N2 Cu1 113.95(18) . . ?
C6 O4 C9 118.1(2) . . ?
O1 C1 C3 119.6(2) . . ?
O1 C1 C4 121.4(2) . . ?
C3 C1 C4 119.0(3) . . ?
O3 C2 O2 125.5(3) . . ?
O3 C2 C7 118.0(3) . . ?
O2 C2 C7 116.5(3) . . ?
C6 C3 C1 121.3(3) . . ?
C6 C3 H3A 119.4 . . ?
C1 C3 H3A 119.4 . . ?
C8 C4 C5 117.0(3) . . ?
C8 C4 C1 117.6(3) . . ?
C5 C4 C1 125.4(3) . . ?
N2 C5 C4 126.4(3) . . ?
N2 C5 H5A 116.8 . . ?
C4 C5 H5A 116.8 . . ?
O4 C6 C3 124.2(3) . . ?
O4 C6 C10 115.4(3) . . ?
C3 C6 C10 120.4(3) . . ?
N2 C7 C2 109.2(2) . . ?
N2 C7 H7A 109.8 . . ?
C2 C7 H7A 109.8 . . ?
N2 C7 H7B 109.8 . . ?
C2 C7 H7B 109.8 . . ?
H7A C7 H7B 108.3 . . ?
C10 C8 C4 122.7(3) . . ?
C10 C8 H8A 118.6 . . ?
C4 C8 H8A 118.6 . . ?
O4 C9 H9A 109.5 . . ?
O4 C9 H9B 109.5 . . ?
H9A C9 H9B 109.5 . . ?
O4 C9 H9C 109.5 . . ?
H9A C9 H9C 109.5 . . ?
H9B C9 H9C 109.5 . . ?
C8 C10 C6 119.0(3) . . ?
C8 C10 H10A 120.5 . . ?
C6 C10 H10A 120.5 . . ?
O5 C11 H11A 109.5 . . ?
O5 C11 H11B 109.5 . . ?
H11A C11 H11B 109.5 . . ?
O5 C11 H11C 109.5 . . ?
H11A C11 H11C 109.5 . . ?
H11B C11 H11C 109.5 . . ?

loop_
_geom_bond_atom_site_label_1
_geom_bond_atom_site_label_2
_geom_bond_distance
_geom_bond_site_symmetry_2
_geom_bond_publ_flag
Cu1 N2 1.929(2) . ?
Cu1 O2 1.958(2) . ?
Cu1 O1 1.9659(18) . ?
Cu1 O1 1.9983(18) 3_655 ?
Cu1 O5 2.252(2) . ?
O1 C1 1.350(3) . ?
O2 C2 1.276(3) . ?
O3 C2 1.228(3) . ?
O5 C11 1.394(4) . ?
O5 H5 0.8193 . ?
N2 C5 1.286(4) . ?
N2 C7 1.458(3) . ?
O4 C6 1.352(3) . ?
O4 C9 1.431(4) . ?
C1 C3 1.386(4) . ?
C1 C4 1.425(4) . ?
C2 C7 1.512(4) . ?
C3 C6 1.386(4) . ?
C3 H3A 0.9300 . ?
C4 C8 1.416(4) . ?
C4 C5 1.419(4) . ?
C5 H5A 0.9300 . ?
C6 C10 1.396(4) . ?
C7 H7A 0.9700 . ?
C7 H7B 0.9700 . ?
C8 C10 1.356(4) . ?
C8 H8A 0.9300 . ?
C9 H9A 0.9600 . ?
C9 H9B 0.9600 . ?
C9 H9C 0.9600 . ?
C10 H10A 0.9300 . ?
C11 H11A 0.9600 . ?
C11 H11B 0.9600 . ?
C11 H11C 0.9600 . ?
